data_4132834
loop_
_publ_author_name
'Povie, Guillaume'
'Segawa, Yasutomo'
'Nishihara, Taishi'
'Miyauchi, Yuhei'
'Itami, Kenichiro'

_publ_section_title
;
 Synthesis and Size-Dependent Properties of [12], [16], and [24]Carbon
 Nanobelts.
;
_journal_issue 31
_journal_name_full 'Journal of the American Chemical Society'
_journal_page_first 10054
_journal_page_last 10059
_journal_paper_doi 10.1021/jacs.8b06842
_journal_volume 140
_journal_year 2018
_chemical_absolute_configuration unk
_chemical_formula_sum 'C16 H10 Br2'
_chemical_formula_weight 362.06
_space_group_crystal_system tetragonal
_space_group_IT_number 81
_space_group_name_Hall 'P -4'
_space_group_name_H-M_alt 'P -4'
_atom_sites_solution_hydrogens geom
_audit_creation_method SHELXL-2014/7
_cell_angle_alpha 90
_cell_angle_beta 90
_cell_angle_gamma 90
_cell_formula_units_Z 4
_cell_length_a 17.425(5)
_cell_length_b 17.425(5)
_cell_length_c 4.1752(11)
_cell_measurement_reflns_used 3102
_cell_measurement_temperature 123
_cell_measurement_theta_max 25.3
_cell_measurement_theta_min 3.5
_cell_volume 1267.7(6)
_computing_cell_refinement
;
Rigaku CrystalClear-SM Expert 2.1 b29
;
_computing_data_collection
;
Rigaku CrystalClear-SM Expert 2.1 b29
;
_computing_data_reduction
;
Rigaku CrystalClear-SM Expert 2.1 b29
;
_computing_molecular_graphics 'Yadokari-XG 2009 (Wakita Nemoto et al., 2009)'
_computing_publication_material 'Yadokari-XG 2009 (Wakita,Nemoto et al., 2009)'
_computing_structure_refinement 'SHELXL-2014/7 (Sheldrick, 2014)'
_computing_structure_solution SIRL-97
_diffrn_ambient_temperature 123(2)
_diffrn_detector_area_resol_mean 5.8140
_diffrn_measured_fraction_theta_full 0.995
_diffrn_measured_fraction_theta_max 0.995
_diffrn_measurement_device_type
;
Rigaku CrystalClear-SM Expert 2.1 b29
;
_diffrn_measurement_method 'profile data from \w-scans'
_diffrn_radiation_monochromator Confocal
_diffrn_radiation_type MoK\a
_diffrn_radiation_wavelength 0.71075
_diffrn_reflns_av_R_equivalents 0.1460
_diffrn_reflns_av_unetI/netI 0.0857
_diffrn_reflns_Laue_measured_fraction_full 0.995
_diffrn_reflns_Laue_measured_fraction_max 0.995
_diffrn_reflns_limit_h_max 20
_diffrn_reflns_limit_h_min -20
_diffrn_reflns_limit_k_max 20
_diffrn_reflns_limit_k_min -20
_diffrn_reflns_limit_l_max 4
_diffrn_reflns_limit_l_min -4
_diffrn_reflns_number 13380
_diffrn_reflns_point_group_measured_fraction_full 0.996
_diffrn_reflns_point_group_measured_fraction_max 0.996
_diffrn_reflns_theta_full 24.980
_diffrn_reflns_theta_max 24.980
_diffrn_reflns_theta_min 3.508
_diffrn_source 'Rotating Anode'
_exptl_absorpt_coefficient_mu 6.371
_exptl_absorpt_correction_T_max 1.000
_exptl_absorpt_correction_T_min 0.458
_exptl_absorpt_correction_type multi-scan
_exptl_absorpt_process_details '\\\\'Jacobson, R. (1998) Private communication\\\\''
_exptl_crystal_colour Colorless
_exptl_crystal_density_diffrn 1.897
_exptl_crystal_description Block
_exptl_crystal_F_000 704
_exptl_crystal_size_max 0.100
_exptl_crystal_size_mid 0.030
_exptl_crystal_size_min 0.010
_refine_diff_density_max 1.488
_refine_diff_density_min -0.694
_refine_diff_density_rms 0.141
_refine_ls_abs_structure_details
;
 Flack x determined using 614 quotients [(I+)-(I-)]/[(I+)+(I-)]
 (Parsons, Flack and Wagner, Acta Cryst. B69 (2013) 249-259).
;
_refine_ls_abs_structure_Flack 0.01(3)
_refine_ls_extinction_method none
_refine_ls_goodness_of_fit_ref 0.938
_refine_ls_hydrogen_treatment constr
_refine_ls_matrix_type full
_refine_ls_number_parameters 163
_refine_ls_number_reflns 2214
_refine_ls_number_restraints 0
_refine_ls_restrained_S_all 0.938
_refine_ls_R_factor_all 0.0566
_refine_ls_R_factor_gt 0.0437
_refine_ls_shift/su_max 0.001
_refine_ls_shift/su_mean 0.000
_refine_ls_structure_factor_coef Fsqd
_refine_ls_weighting_details 'w=1/[\s^2^(Fo^2^)+(0.0299P)^2^] where P=(Fo^2^+2Fc^2^)/3'
_refine_ls_weighting_scheme calc
_refine_ls_wR_factor_gt 0.0913
_refine_ls_wR_factor_ref 0.0946
_reflns_Friedel_coverage 0.735
_reflns_Friedel_fraction_full 0.998
_reflns_Friedel_fraction_max 0.998
_reflns_number_gt 1789
_reflns_number_total 2214
_reflns_threshold_expression 'I > 2\s(I)'
_cod_data_source_file ja8b06842_si_002.cif
_cod_data_source_block 20
_cod_original_cell_volume 1267.7(8)
_cod_database_code 4132834
_shelx_shelxl_version_number 2014/7
_shelx_space_group_comment
;
The symmetry employed for this shelxl refinement is uniquely defined
by the following loop, which should always be used as a source of
symmetry information in preference to the above space-group names.
They are only intended as comments.
;
_shelx_estimated_absorpt_t_min 0.568
_shelx_estimated_absorpt_t_max 0.939

loop_
_space_group_symop_operation_xyz
'x, y, z'
'-x, -y, z'
'y, -x, -z'
'-y, x, -z'

loop_
_atom_site_label
_atom_site_type_symbol
_atom_site_fract_x
_atom_site_fract_y
_atom_site_fract_z
_atom_site_U_iso_or_equiv
_atom_site_adp_type
_atom_site_occupancy
_atom_site_site_symmetry_order
_atom_site_calc_flag
_atom_site_refinement_flags_posn
_atom_site_refinement_flags_adp
Br1 Br -0.03541(5) 0.62697(5) 0.2109(3) 0.0236(3) Uani 1 1 d . .
C1 C 0.0064(5) 0.7229(5) 0.079(2) 0.019(2) Uani 1 1 d . .
C2 C -0.0378(5) 0.7744(5) -0.092(2) 0.016(2) Uani 1 1 d . .
C3 C 0.0002(5) 0.8415(5) -0.201(3) 0.019(2) Uani 1 1 d . .
H1 H -0.0266 0.8763 -0.3352 0.023 Uiso 1 1 calc R U
C4 C 0.0748(5) 0.8575(5) -0.117(2) 0.017(2) Uani 1 1 d . .
H2 H 0.0983 0.9030 -0.1942 0.021 Uiso 1 1 calc R U
C5 C 0.1169(5) 0.8076(5) 0.083(2) 0.019(2) Uani 1 1 d . .
C6 C 0.0824(5) 0.7379(5) 0.172(2) 0.016(2) Uani 1 1 d . .
H3 H 0.1103 0.7013 0.2935 0.019 Uiso 1 1 calc R U
C7 C 0.1969(5) 0.8195(5) 0.191(3) 0.019(2) Uani 1 1 d . .
H4 H 0.2205 0.7753 0.2808 0.023 Uiso 1 1 calc R U
C8 C 0.2418(5) 0.8821(5) 0.186(3) 0.019(2) Uani 1 1 d . .
H5 H 0.2930 0.8734 0.2542 0.023 Uiso 1 1 calc R U
Br2 Br 0.13031(5) 0.54881(5) 0.7455(3) 0.0258(3) Uani 1 1 d . .
C9 C 0.2317(5) 0.5682(5) 0.598(2) 0.018(2) Uani 1 1 d . .
C10 C 0.2717(5) 0.5129(5) 0.425(2) 0.020(2) Uani 1 1 d . .
C11 C 0.3448(5) 0.5347(5) 0.312(3) 0.018(2) Uani 1 1 d . .
H6 H 0.3731 0.4998 0.1830 0.021 Uiso 1 1 calc R U
C12 C 0.3763(5) 0.6046(5) 0.384(2) 0.020(2) Uani 1 1 d . .
H7 H 0.4255 0.6172 0.3020 0.024 Uiso 1 1 calc R U
C13 C 0.3377(5) 0.6578(5) 0.574(3) 0.019(2) Uani 1 1 d . .
C14 C 0.2634(5) 0.6385(5) 0.679(3) 0.019(2) Uani 1 1 d . .
H8 H 0.2349 0.6737 0.8050 0.023 Uiso 1 1 calc R U
C15 C 0.3671(5) 0.7344(5) 0.669(3) 0.023(2) Uani 1 1 d . .
H9 H 0.3292 0.7684 0.7503 0.027 Uiso 1 1 calc R U
C16 C 0.4376(5) 0.7634(5) 0.658(3) 0.020(2) Uani 1 1 d . .
H10 H 0.4405 0.8162 0.7137 0.023 Uiso 1 1 calc R U

loop_
_atom_site_aniso_label
_atom_site_aniso_U_11
_atom_site_aniso_U_22
_atom_site_aniso_U_33
_atom_site_aniso_U_23
_atom_site_aniso_U_13
_atom_site_aniso_U_12
Br1 0.0145(4) 0.0139(4) 0.0424(6) 0.0029(6) 0.0011(5) -0.0028(3)
C1 0.022(5) 0.017(5) 0.018(6) -0.005(4) 0.009(4) 0.002(4)
C2 0.014(5) 0.014(5) 0.022(6) -0.004(4) 0.002(4) 0.006(4)
C3 0.015(4) 0.014(4) 0.027(6) 0.008(5) 0.001(5) 0.003(3)
C4 0.014(5) 0.012(4) 0.027(6) 0.002(4) 0.001(4) 0.000(4)
C5 0.017(5) 0.013(5) 0.026(6) -0.001(4) 0.002(4) 0.000(4)
C6 0.017(4) 0.013(4) 0.017(5) 0.004(4) -0.001(4) 0.003(3)
C7 0.018(4) 0.014(4) 0.025(6) 0.003(5) 0.003(5) 0.002(3)
C8 0.011(4) 0.015(4) 0.032(6) 0.003(5) -0.002(4) 0.002(3)
Br2 0.0113(4) 0.0236(5) 0.0425(6) 0.0051(6) 0.0030(7) 0.0003(3)
C9 0.006(4) 0.018(5) 0.029(6) 0.006(4) 0.002(4) 0.001(4)
C10 0.011(5) 0.021(5) 0.027(6) 0.004(5) -0.005(4) 0.002(4)
C11 0.016(4) 0.015(4) 0.023(6) -0.004(4) -0.002(4) -0.002(3)
C12 0.017(5) 0.017(5) 0.026(6) 0.001(4) 0.004(4) -0.001(4)
C13 0.015(5) 0.013(5) 0.030(6) 0.002(4) -0.007(4) -0.002(4)
C14 0.013(4) 0.019(4) 0.025(6) 0.003(4) 0.004(4) 0.006(3)
C15 0.023(5) 0.012(4) 0.032(6) -0.003(4) 0.001(5) 0.004(4)
C16 0.012(4) 0.012(4) 0.035(6) -0.006(4) 0.004(4) -0.002(3)

loop_
_atom_type_symbol
_atom_type_description
_atom_type_scat_dispersion_real
_atom_type_scat_dispersion_imag
_atom_type_scat_source
C C 0.0033 0.0016 'International Tables Vol C Tables 4.2.6.8 and 6.1.1.4'
H H 0.0000 0.0000 'International Tables Vol C Tables 4.2.6.8 and 6.1.1.4'
Br Br -0.2901 2.4595 'International Tables Vol C Tables 4.2.6.8 and 6.1.1.4'

loop_
_geom_angle_atom_site_label_1
_geom_angle_atom_site_label_2
_geom_angle_atom_site_label_3
_geom_angle
_geom_angle_site_symmetry_3
C2 C1 C6 123.2(9) .
C2 C1 Br1 120.4(7) .
C6 C1 Br1 116.4(7) .
C1 C2 C3 116.1(8) .
C1 C2 C8 122.7(9) 3_465
C3 C2 C8 120.9(8) 3_465
C4 C3 C2 121.8(9) .
C3 C4 C5 121.2(9) .
C6 C5 C4 117.8(9) .
C6 C5 C7 116.2(8) .
C4 C5 C7 125.8(8) .
C1 C6 C5 119.4(8) .
C8 C7 C5 131.1(8) .
C7 C8 C2 131.4(8) 4_665
C14 C9 C10 122.6(8) .
C14 C9 Br2 116.7(7) .
C10 C9 Br2 120.6(7) .
C9 C10 C11 116.0(8) .
C9 C10 C16 121.7(8) 4_656
C11 C10 C16 122.1(8) 4_656
C12 C11 C10 121.9(9) .
C11 C12 C13 121.6(9) .
C12 C13 C14 117.5(8) .
C12 C13 C15 125.8(9) .
C14 C13 C15 116.7(9) .
C9 C14 C13 120.2(9) .
C16 C15 C13 130.7(9) .
C15 C16 C10 131.8(8) 3_566

loop_
_geom_bond_atom_site_label_1
_geom_bond_atom_site_label_2
_geom_bond_distance
_geom_bond_site_symmetry_2
Br1 C1 1.905(10) .
C1 C2 1.380(13) .
C1 C6 1.405(13) .
C2 C3 1.418(13) .
C2 C8 1.476(12) 3_465
C3 C4 1.374(12) .
C4 C5 1.408(14) .
C5 C6 1.405(12) .
C5 C7 1.481(13) .
C7 C8 1.343(12) .
C8 C2 1.476(12) 4_665
Br2 C9 1.902(9) .
C9 C14 1.385(13) .
C9 C10 1.391(13) .
C10 C11 1.411(13) .
C10 C16 1.488(13) 4_656
C11 C12 1.370(12) .
C12 C13 1.393(13) .
C13 C14 1.407(13) .
C13 C15 1.483(13) .
C15 C16 1.330(12) .
C16 C10 1.488(13) 3_566

loop_
_geom_torsion_atom_site_label_1
_geom_torsion_atom_site_label_2
_geom_torsion_atom_site_label_3
_geom_torsion_atom_site_label_4
_geom_torsion
_geom_torsion_site_symmetry_1
_geom_torsion_site_symmetry_4
C6 C1 C2 C3 6.4(14) . .
Br1 C1 C2 C3 -175.2(7) . .
C6 C1 C2 C8 -179.5(9) . 3_465
Br1 C1 C2 C8 -1.1(13) . 3_465
C1 C2 C3 C4 -5.6(14) . .
C8 C2 C3 C4 -179.8(9) 3_465 .
C2 C3 C4 C5 0.0(16) . .
C3 C4 C5 C6 5.0(14) . .
C3 C4 C5 C7 -179.1(10) . .
C2 C1 C6 C5 -1.5(14) . .
Br1 C1 C6 C5 180.0(7) . .
C4 C5 C6 C1 -4.3(14) . .
C7 C5 C6 C1 179.5(8) . .
C6 C5 C7 C8 -169.8(11) . .
C4 C5 C7 C8 14.3(18) . .
C5 C7 C8 C2 5(2) . 4_665
C14 C9 C10 C11 -5.1(14) . .
Br2 C9 C10 C11 176.7(7) . .
C14 C9 C10 C16 179.8(9) . 4_656
Br2 C9 C10 C16 1.6(13) . 4_656
C9 C10 C11 C12 3.5(14) . .
C16 C10 C11 C12 178.6(9) 4_656 .
C10 C11 C12 C13 0.4(15) . .
C11 C12 C13 C14 -2.9(15) . .
C11 C12 C13 C15 179.2(9) . .
C10 C9 C14 C13 2.8(15) . .
Br2 C9 C14 C13 -178.9(7) . .
C12 C13 C14 C9 1.3(14) . .
C15 C13 C14 C9 179.4(9) . .
C12 C13 C15 C16 -15.6(18) . .
C14 C13 C15 C16 166.5(11) . .
C13 C15 C16 C10 -6(2) . 3_566
